data_4032443
loop_
_publ_author_name
'Soeta, Takahiro'
'Matsumoto, Akihiro'
'Sakata, Yoko'
'Ukaji, Yutaka'

_publ_section_title
;
 Development of a One-Pot Synthetic Method for Multifunctional Oxazole
 Derivatives Using Isocyanide Dichloride.
;
_journal_name_full 'The Journal of organic chemistry'
_journal_paper_doi 10.1021/acs.joc.7b00296
_journal_year 2017
_chemical_formula_moiety 'C23 H20 Br N O3 S2'
_chemical_formula_sum 'C23 H20 Br N O3 S2'
_chemical_formula_weight 502.43
_chemical_name_common AM-161206
_chemical_name_systematic
;
 ?
;
_space_group_crystal_system monoclinic
_space_group_IT_number 9
_space_group_name_Hall 'C -2yc'
_space_group_name_H-M_alt 'C 1 c 1'
_symmetry_space_group_name_Hall 'C -2yc'
_symmetry_space_group_name_H-M 'C 1 c 1'
_atom_sites_solution_hydrogens geom
_audit_creation_method SHELXL-2014
_cell_angle_alpha 90
_cell_angle_beta 93.678(2)
_cell_angle_gamma 90
_cell_formula_units_Z 4
_cell_length_a 15.1665(15)
_cell_length_b 20.999(2)
_cell_length_c 6.8761(7)
_cell_measurement_reflns_used 9926
_cell_measurement_temperature 90(2)
_cell_measurement_theta_max 72.855
_cell_measurement_theta_min 3.600
_cell_volume 2185.4(4)
_computing_cell_refinement 'SAINT V8.37A/APEX3 (Bruker AXS Inc., 2015)'
_computing_data_collection 'Bruker Instrument Service V4.2.9 '
_computing_data_reduction 'SAINT V8.37A/APEX3 (Bruker AXS Inc., 2015)'
_computing_molecular_graphics ORTEP-3
_computing_publication_material ORTEP-3
_computing_structure_refinement 'SHELXL-2014 (Sheldrick, 2014)'
_computing_structure_solution SIR97
_diffrn_ambient_temperature 90(2)
_diffrn_detector_area_resol_mean 10.4167
_diffrn_measured_fraction_theta_full 0.964
_diffrn_measured_fraction_theta_max 0.955
_diffrn_measurement_device_type 'Bruker D8 goniometer'
_diffrn_measurement_method 'phi and omega scans'
_diffrn_radiation_type CuK\a
_diffrn_radiation_wavelength 1.54178
_diffrn_reflns_av_R_equivalents 0.0405
_diffrn_reflns_av_unetI/netI 0.0524
_diffrn_reflns_Laue_measured_fraction_full 0.964
_diffrn_reflns_Laue_measured_fraction_max 0.955
_diffrn_reflns_limit_h_max 18
_diffrn_reflns_limit_h_min -18
_diffrn_reflns_limit_k_max 25
_diffrn_reflns_limit_k_min -25
_diffrn_reflns_limit_l_max 7
_diffrn_reflns_limit_l_min -8
_diffrn_reflns_number 9926
_diffrn_reflns_point_group_measured_fraction_full 0.964
_diffrn_reflns_point_group_measured_fraction_max 0.956
_diffrn_reflns_theta_full 67.679
_diffrn_reflns_theta_max 72.855
_diffrn_reflns_theta_min 3.600
_diffrn_source 'fine-focus rotating anode'
_exptl_absorpt_coefficient_mu 4.559
_exptl_absorpt_correction_T_max 0.7536
_exptl_absorpt_correction_T_min 0.4005
_exptl_absorpt_correction_type multi-scan
_exptl_absorpt_process_details 'SADABS-2014/5 (Sheldrick, 1996 / Bruker AXS)'
_exptl_crystal_colour colorless
_exptl_crystal_density_diffrn 1.527
_exptl_crystal_description prismatic
_exptl_crystal_F_000 1024
_exptl_crystal_size_max 0.300
_exptl_crystal_size_mid 0.100
_exptl_crystal_size_min 0.050
_refine_diff_density_max 1.960
_refine_diff_density_min -0.641
_refine_diff_density_rms 0.160
_refine_ls_abs_structure_details
;
 Refined as an inversion twin.
;
_refine_ls_abs_structure_Flack 0.25(4)
_refine_ls_extinction_method none
_refine_ls_goodness_of_fit_ref 1.170
_refine_ls_hydrogen_treatment constr
_refine_ls_matrix_type full
_refine_ls_number_parameters 274
_refine_ls_number_reflns 3102
_refine_ls_number_restraints 2
_refine_ls_restrained_S_all 1.169
_refine_ls_R_factor_all 0.0607
_refine_ls_R_factor_gt 0.0606
_refine_ls_shift/su_max 0.000
_refine_ls_shift/su_mean 0.000
_refine_ls_structure_factor_coef Fsqd
_refine_ls_weighting_details 'w=1/[\s^2^(Fo^2^)+(0.1151P)^2^+0.9571P] where P=(Fo^2^+2Fc^2^)/3'
_refine_ls_weighting_scheme calc
_refine_ls_wR_factor_gt 0.1490
_refine_ls_wR_factor_ref 0.1491
_reflns_Friedel_coverage 0.996
_reflns_Friedel_fraction_full 0.965
_reflns_Friedel_fraction_max 0.957
_reflns_number_gt 3093
_reflns_number_total 3102
_reflns_threshold_expression 'I > 2\s(I)'
_cod_data_source_file jo7b00296_si_002.cif
_cod_data_source_block soeta-AM-161206
_cod_database_code 4032443
_shelx_space_group_comment
;
The symmetry employed for this shelxl refinement is uniquely defined
by the following loop, which should always be used as a source of
symmetry information in preference to the above space-group names.
They are only intended as comments.
;
_shelx_estimated_absorpt_t_min 0.342
_shelx_estimated_absorpt_t_max 0.804
_shelxl_version_number 2014-3

loop_
_space_group_symop_operation_xyz
'x, y, z'
'x, -y, z+1/2'
'x+1/2, y+1/2, z'
'x+1/2, -y+1/2, z+1/2'

loop_
_atom_site_label
_atom_site_type_symbol
_atom_site_fract_x
_atom_site_fract_y
_atom_site_fract_z
_atom_site_U_iso_or_equiv
_atom_site_adp_type
_atom_site_occupancy
_atom_site_site_symmetry_order
_atom_site_calc_flag
_atom_site_refinement_flags_posn
_atom_site_refinement_flags_adp
C1 C -0.1243(5) 0.5248(4) -0.0865(10) 0.0366(14) Uani 1 1 d . .
H1 H -0.1387 0.5483 -0.2076 0.055 Uiso 1 1 calc R U
H2 H -0.1243 0.5542 0.0243 0.055 Uiso 1 1 calc R U
H3 H -0.1684 0.4914 -0.0712 0.055 Uiso 1 1 calc R U
C2 C -0.0347(4) 0.4952(3) -0.0940(8) 0.0269(11) Uani 1 1 d . .
C3 C -0.0238(4) 0.4292(3) -0.0914(9) 0.0293(12) Uani 1 1 d . .
H4 H -0.0737 0.4023 -0.0812 0.035 Uiso 1 1 calc R U
C4 C 0.0598(4) 0.4025(3) -0.1038(8) 0.0262(11) Uani 1 1 d . .
H5 H 0.0671 0.3576 -0.1036 0.031 Uiso 1 1 calc R U
C5 C 0.1314(4) 0.4419(2) -0.1164(8) 0.0229(11) Uani 1 1 d . .
C6 C 0.1228(4) 0.5076(3) -0.1150(8) 0.0234(11) Uani 1 1 d . .
H6 H 0.1732 0.5342 -0.1207 0.028 Uiso 1 1 calc R U
C7 C 0.0403(4) 0.5336(3) -0.1054(9) 0.0277(11) Uani 1 1 d . .
H7 H 0.0338 0.5786 -0.1065 0.033 Uiso 1 1 calc R U
S1 S 0.23725(9) 0.40858(6) -0.13727(18) 0.0233(3) Uani 1 1 d . .
O1 O 0.2282(3) 0.3472(2) -0.2291(6) 0.0307(9) Uani 1 1 d . .
O2 O 0.2943(3) 0.4550(2) -0.2172(7) 0.0328(10) Uani 1 1 d . .
C8 C 0.2775(4) 0.3954(3) 0.1151(8) 0.0241(11) Uani 1 1 d . .
H8 H 0.2864 0.4368 0.1857 0.029 Uiso 1 1 calc R U
N1 N 0.2131(3) 0.3562(2) 0.2065(7) 0.0253(10) Uani 1 1 d . .
C9 C 0.2494(4) 0.3020(3) 0.2313(9) 0.0249(10) Uani 1 1 d . .
O3 O 0.3351(3) 0.2938(2) 0.1899(6) 0.0287(9) Uani 1 1 d . .
C10 C 0.3647(4) 0.3563(3) 0.1222(9) 0.0269(12) Uani 1 1 d . .
H9 H 0.3864 0.3524 -0.0116 0.032 Uiso 1 1 calc R U
C11 C 0.4369(4) 0.3808(3) 0.2605(9) 0.0285(12) Uani 1 1 d . .
C12 C 0.4177(4) 0.4060(3) 0.4431(10) 0.0323(13) Uani 1 1 d . .
H10 H 0.3581 0.4093 0.4764 0.039 Uiso 1 1 calc R U
C13 C 0.4854(4) 0.4260(3) 0.5746(10) 0.0329(12) Uani 1 1 d . .
H11 H 0.4726 0.4429 0.6978 0.039 Uiso 1 1 calc R U
C14 C 0.5718(4) 0.4209(3) 0.5226(10) 0.0321(13) Uani 1 1 d . .
C15 C 0.5923(4) 0.3978(3) 0.3423(12) 0.0350(14) Uani 1 1 d . .
H12 H 0.6521 0.3960 0.3085 0.042 Uiso 1 1 calc R U
C16 C 0.5253(4) 0.3777(3) 0.2126(10) 0.0306(13) Uani 1 1 d . .
H13 H 0.5390 0.3615 0.0892 0.037 Uiso 1 1 calc R U
Br1 Br 0.66478(5) 0.44526(3) 0.70505(10) 0.0455(3) Uani 1 1 d . .
S2 S 0.20304(11) 0.23168(7) 0.3119(2) 0.0320(4) Uani 1 1 d . .
C17 C 0.0908(4) 0.2550(3) 0.3170(10) 0.0301(12) Uani 1 1 d . .
C18 C 0.0327(5) 0.2438(3) 0.1509(10) 0.0337(13) Uani 1 1 d . .
H14 H 0.0540 0.2252 0.0369 0.040 Uiso 1 1 calc R U
C19 C -0.0555(5) 0.2603(3) 0.1570(10) 0.0354(14) Uani 1 1 d . .
H15 H -0.0943 0.2530 0.0452 0.042 Uiso 1 1 calc R U
C20 C -0.0890(4) 0.2873(3) 0.3215(9) 0.0297(12) Uani 1 1 d . .
C21 C -0.0304(4) 0.2978(3) 0.4830(9) 0.0307(12) Uani 1 1 d . .
H16 H -0.0517 0.3170 0.5961 0.037 Uiso 1 1 calc R U
C22 C 0.0581(4) 0.2811(3) 0.4829(9) 0.0308(12) Uani 1 1 d . .
H17 H 0.0962 0.2876 0.5962 0.037 Uiso 1 1 calc R U
C23 C -0.1848(4) 0.3055(3) 0.3224(11) 0.0359(14) Uani 1 1 d . .
H18 H -0.1939 0.3321 0.4365 0.054 Uiso 1 1 calc R U
H19 H -0.2210 0.2669 0.3278 0.054 Uiso 1 1 calc R U
H20 H -0.2021 0.3293 0.2035 0.054 Uiso 1 1 calc R U

loop_
_atom_site_aniso_label
_atom_site_aniso_U_11
_atom_site_aniso_U_22
_atom_site_aniso_U_33
_atom_site_aniso_U_23
_atom_site_aniso_U_13
_atom_site_aniso_U_12
C1 0.032(3) 0.046(4) 0.031(3) -0.007(3) -0.006(2) 0.006(3)
C2 0.029(3) 0.039(3) 0.011(2) -0.001(2) -0.0064(19) 0.003(2)
C3 0.032(3) 0.033(3) 0.022(3) -0.004(2) -0.003(2) -0.002(2)
C4 0.031(3) 0.028(3) 0.019(3) 0.001(2) -0.002(2) -0.001(2)
C5 0.029(3) 0.027(3) 0.012(2) 0.0007(18) -0.003(2) 0.0065(19)
C6 0.031(3) 0.024(2) 0.015(2) 0.0003(19) -0.001(2) 0.000(2)
C7 0.036(3) 0.026(3) 0.021(3) 0.000(2) 0.000(2) 0.010(2)
S1 0.0276(6) 0.0237(6) 0.0186(6) -0.0005(5) 0.0013(4) 0.0030(5)
O1 0.034(2) 0.031(2) 0.026(2) -0.0059(16) -0.0033(17) 0.0082(17)
O2 0.035(3) 0.031(2) 0.033(2) 0.0045(18) 0.0097(19) 0.0063(18)
C8 0.027(3) 0.025(2) 0.021(3) 0.001(2) -0.001(2) 0.0018(19)
N1 0.026(2) 0.027(2) 0.023(2) 0.0050(17) 0.0023(18) 0.0057(18)
C9 0.025(2) 0.026(2) 0.024(3) -0.003(2) 0.003(2) 0.001(2)
O3 0.028(2) 0.0229(18) 0.035(2) -0.0007(15) -0.0009(17) 0.0028(15)
C10 0.030(3) 0.024(3) 0.027(3) 0.002(2) 0.004(2) 0.003(2)
C11 0.027(3) 0.029(3) 0.031(3) -0.003(2) 0.007(2) 0.006(2)
C12 0.019(3) 0.043(3) 0.035(3) -0.009(3) -0.003(2) 0.006(2)
C13 0.029(3) 0.036(3) 0.033(3) -0.006(3) -0.003(2) 0.004(3)
C14 0.023(3) 0.028(3) 0.044(4) -0.004(2) -0.009(2) 0.001(2)
C15 0.023(3) 0.027(3) 0.056(4) -0.002(3) 0.008(3) 0.000(2)
C16 0.024(3) 0.031(3) 0.038(3) -0.002(2) 0.008(2) 0.001(2)
Br1 0.0294(4) 0.0358(4) 0.0688(6) -0.0120(3) -0.0152(3) -0.0001(2)
S2 0.0324(7) 0.0239(6) 0.0397(8) 0.0047(5) 0.0020(6) 0.0016(5)
C17 0.034(3) 0.017(2) 0.039(3) 0.003(2) 0.002(3) -0.004(2)
C18 0.042(3) 0.034(3) 0.026(3) -0.005(2) 0.001(3) 0.001(3)
C19 0.039(3) 0.033(3) 0.032(3) 0.000(2) -0.011(3) -0.003(2)
C20 0.034(3) 0.022(2) 0.032(3) -0.001(2) -0.002(3) -0.008(2)
C21 0.034(3) 0.030(3) 0.027(3) -0.005(2) 0.001(2) -0.006(2)
C22 0.036(3) 0.031(3) 0.025(3) 0.000(2) 0.001(2) -0.007(2)
C23 0.029(3) 0.027(3) 0.051(4) -0.003(3) -0.005(3) -0.008(2)

loop_
_atom_type_symbol
_atom_type_description
_atom_type_scat_dispersion_real
_atom_type_scat_dispersion_imag
_atom_type_scat_source
C C 0.0181 0.0091 'International Tables Vol C Tables 4.2.6.8 and 6.1.1.4'
H H 0.0000 0.0000 'International Tables Vol C Tables 4.2.6.8 and 6.1.1.4'
N N 0.0311 0.0180 'International Tables Vol C Tables 4.2.6.8 and 6.1.1.4'
O O 0.0492 0.0322 'International Tables Vol C Tables 4.2.6.8 and 6.1.1.4'
S S 0.3331 0.5567 'International Tables Vol C Tables 4.2.6.8 and 6.1.1.4'
Br Br -0.6763 1.2805 'International Tables Vol C Tables 4.2.6.8 and 6.1.1.4'

loop_
_geom_angle_atom_site_label_1
_geom_angle_atom_site_label_2
_geom_angle_atom_site_label_3
_geom_angle
C2 C1 H1 109.5
C2 C1 H2 109.5
H1 C1 H2 109.5
C2 C1 H3 109.5
H1 C1 H3 109.5
H2 C1 H3 109.5
C3 C2 C7 118.5(6)
C3 C2 C1 121.2(6)
C7 C2 C1 120.3(6)
C4 C3 C2 120.4(6)
C4 C3 H4 119.8
C2 C3 H4 119.8
C5 C4 C3 119.2(5)
C5 C4 H5 120.4
C3 C4 H5 120.4
C4 C5 C6 121.7(6)
C4 C5 S1 119.5(4)
C6 C5 S1 118.8(5)
C7 C6 C5 118.9(6)
C7 C6 H6 120.5
C5 C6 H6 120.5
C6 C7 C2 121.4(6)
C6 C7 H7 119.3
C2 C7 H7 119.3
O2 S1 O1 118.9(3)
O2 S1 C5 109.6(3)
O1 S1 C5 109.2(3)
O2 S1 C8 107.1(3)
O1 S1 C8 107.4(3)
C5 S1 C8 103.5(3)
N1 C8 C10 106.4(4)
N1 C8 S1 107.7(4)
C10 C8 S1 110.0(4)
N1 C8 H8 110.9
C10 C8 H8 110.9
S1 C8 H8 110.9
C9 N1 C8 105.5(5)
N1 C9 O3 119.8(5)
N1 C9 S2 128.4(5)
O3 C9 S2 111.7(4)
C9 O3 C10 105.6(4)
O3 C10 C11 109.4(5)
O3 C10 C8 101.8(4)
C11 C10 C8 115.1(5)
O3 C10 H9 110.1
C11 C10 H9 110.1
C8 C10 H9 110.1
C16 C11 C12 118.8(6)
C16 C11 C10 120.5(5)
C12 C11 C10 120.7(5)
C13 C12 C11 120.5(6)
C13 C12 H10 119.8
C11 C12 H10 119.8
C14 C13 C12 118.7(6)
C14 C13 H11 120.6
C12 C13 H11 120.6
C13 C14 C15 122.0(6)
C13 C14 Br1 119.0(5)
C15 C14 Br1 119.1(5)
C16 C15 C14 119.2(6)
C16 C15 H12 120.4
C14 C15 H12 120.4
C15 C16 C11 120.8(6)
C15 C16 H13 119.6
C11 C16 H13 119.6
C9 S2 C17 100.4(3)
C22 C17 C18 119.5(6)
C22 C17 S2 121.4(5)
C18 C17 S2 119.1(5)
C19 C18 C17 119.1(6)
C19 C18 H14 120.5
C17 C18 H14 120.5
C18 C19 C20 122.0(6)
C18 C19 H15 119.0
C20 C19 H15 119.0
C19 C20 C21 117.8(6)
C19 C20 C23 120.7(6)
C21 C20 C23 121.5(6)
C22 C21 C20 121.7(6)
C22 C21 H16 119.1
C20 C21 H16 119.1
C17 C22 C21 119.9(6)
C17 C22 H17 120.0
C21 C22 H17 120.0
C20 C23 H18 109.5
C20 C23 H19 109.5
H18 C23 H19 109.5
C20 C23 H20 109.5
H18 C23 H20 109.5
H19 C23 H20 109.5

loop_
_geom_bond_atom_site_label_1
_geom_bond_atom_site_label_2
_geom_bond_distance
C1 C2 1.498(9)
C1 H1 0.9800
C1 H2 0.9800
C1 H3 0.9800
C2 C3 1.395(9)
C2 C7 1.401(9)
C3 C4 1.394(9)
C3 H4 0.9500
C4 C5 1.373(9)
C4 H5 0.9500
C5 C6 1.386(7)
C5 S1 1.766(6)
C6 C7 1.370(8)
C6 H6 0.9500
C7 H7 0.9500
S1 O2 1.436(5)
S1 O1 1.439(4)
S1 C8 1.824(6)
C8 N1 1.451(7)
C8 C10 1.555(8)
C8 H8 1.0000
N1 C9 1.272(8)
C9 O3 1.359(7)
C9 S2 1.741(6)
O3 C10 1.472(7)
C10 C11 1.495(9)
C10 H9 1.0000
C11 C16 1.402(8)
C11 C12 1.410(9)
C12 C13 1.389(9)
C12 H10 0.9500
C13 C14 1.384(9)
C13 H11 0.9500
C14 C15 1.385(10)
C14 Br1 1.897(6)
C15 C16 1.375(10)
C15 H12 0.9500
C16 H13 0.9500
S2 C17 1.773(7)
C17 C22 1.386(9)
C17 C18 1.417(10)
C18 C19 1.385(10)
C18 H14 0.9500
C19 C20 1.391(10)
C19 H15 0.9500
C20 C21 1.394(9)
C20 C23 1.504(9)
C21 C22 1.387(10)
C21 H16 0.9500
C22 H17 0.9500
C23 H18 0.9800
C23 H19 0.9800
C23 H20 0.9800

loop_
_geom_torsion_atom_site_label_1
_geom_torsion_atom_site_label_2
_geom_torsion_atom_site_label_3
_geom_torsion_atom_site_label_4
_geom_torsion
C7 C2 C3 C4 -1.2(9)
C1 C2 C3 C4 178.3(6)
C2 C3 C4 C5 0.7(9)
C3 C4 C5 C6 0.7(8)
C3 C4 C5 S1 -178.7(4)
C4 C5 C6 C7 -1.5(9)
S1 C5 C6 C7 177.8(4)
C5 C6 C7 C2 1.0(9)
C3 C2 C7 C6 0.3(9)
C1 C2 C7 C6 -179.1(5)
C4 C5 S1 O2 159.3(5)
C6 C5 S1 O2 -20.1(6)
C4 C5 S1 O1 27.4(5)
C6 C5 S1 O1 -151.9(5)
C4 C5 S1 C8 -86.7(5)
C6 C5 S1 C8 93.9(5)
O2 S1 C8 N1 171.4(4)
O1 S1 C8 N1 -59.8(4)
C5 S1 C8 N1 55.6(4)
O2 S1 C8 C10 -73.0(4)
O1 S1 C8 C10 55.8(4)
C5 S1 C8 C10 171.2(4)
C10 C8 N1 C9 -9.0(6)
S1 C8 N1 C9 108.9(4)
C8 N1 C9 O3 5.8(7)
C8 N1 C9 S2 -173.0(5)
N1 C9 O3 C10 0.3(7)
S2 C9 O3 C10 179.3(4)
C9 O3 C10 C11 116.5(5)
C9 O3 C10 C8 -5.8(5)
N1 C8 C10 O3 9.0(5)
S1 C8 C10 O3 -107.5(4)
N1 C8 C10 C11 -109.2(5)
S1 C8 C10 C11 134.4(5)
O3 C10 C11 C16 102.8(6)
C8 C10 C11 C16 -143.3(6)
O3 C10 C11 C12 -75.6(7)
C8 C10 C11 C12 38.2(8)
C16 C11 C12 C13 -1.4(10)
C10 C11 C12 C13 177.1(6)
C11 C12 C13 C14 0.2(10)
C12 C13 C14 C15 1.5(10)
C12 C13 C14 Br1 -177.7(5)
C13 C14 C15 C16 -1.9(10)
Br1 C14 C15 C16 177.4(5)
C14 C15 C16 C11 0.6(9)
C12 C11 C16 C15 1.1(9)
C10 C11 C16 C15 -177.4(5)
N1 C9 S2 C17 7.2(6)
O3 C9 S2 C17 -171.7(4)
C9 S2 C17 C22 -90.3(5)
C9 S2 C17 C18 92.6(5)
C22 C17 C18 C19 1.1(9)
S2 C17 C18 C19 178.2(5)
C17 C18 C19 C20 -0.3(10)
C18 C19 C20 C21 0.3(10)
C18 C19 C20 C23 179.2(6)
C19 C20 C21 C22 -1.2(9)
C23 C20 C21 C22 180.0(6)
C18 C17 C22 C21 -1.9(9)
S2 C17 C22 C21 -178.9(5)
C20 C21 C22 C17 1.9(9)
